data_4100413
_journal_name_full 'Journal of the American Chemical Society'
_journal_year 2005
_chemical_formula_sum 'C36 H52 N8 O15'
_chemical_formula_weight 836.86
_space_group_IT_number 158
_symmetry_cell_setting trigonal
_symmetry_space_group_name_Hall 'P 3 -2"c'
_symmetry_space_group_name_H-M 'P 3 c 1'
_cell_angle_alpha 90.00
_cell_angle_beta 90.00
_cell_angle_gamma 120.00
_cell_formula_units_Z 6
_cell_length_a 15.8453(7)
_cell_length_b 15.8453(7)
_cell_length_c 33.121(3)
_cell_measurement_temperature 293(2)
_cell_volume 7201.6(7)
_diffrn_ambient_temperature 100(2)
_exptl_crystal_density_diffrn 1.158
_cod_depositor_comments
;
The following automatic conversions were performed:
'_symmetry_cell_setting' value 'Trigonal' changed to 'trigonal' according
to '/home/saulius/struct/CIF-dictionaries/cif_core.dic' dictionary named
'cif_core.dic' version 2.4.1 from 2010-06-29.

Automatic conversion script
Id: cif_fix_enum 1527 2010-12-29 10:47:43Z saulius 
;
_cod_database_code 4100413

loop_
_symmetry_equiv_pos_as_xyz
'x, y, z'
'-y, x-y, z'
'-x+y, -x, z'
'-y, -x, z+1/2'
'-x+y, y, z+1/2'
'x, x-y, z+1/2'

loop_
_atom_site_label
_atom_site_type_symbol
_atom_site_fract_x
_atom_site_fract_y
_atom_site_fract_z
_atom_site_U_iso_or_equiv
_atom_site_adp_type
_atom_site_occupancy
_atom_site_calc_flag
_atom_site_refinement_flags
_atom_site_disorder_assembly
_atom_site_disorder_group
N5 N 1.0000 0.0000 0.1747(2) 0.0183(14) Uani 1 d S . .
N8 N 1.0000 0.0000 0.5099(2) 0.0316(19) Uani 1 d S . .
N6 N 0.8897(3) 0.0419(3) 0.23211(14) 0.0272(10) Uani 1 d . . .
H6N H 0.9506 0.0805 0.2367 0.033 Uiso 1 calc R . .
N7 N 0.9186(3) 0.0861(3) 0.45546(13) 0.0302(10) Uani 1 d . . .
H7N H 0.8878 0.0248 0.4500 0.036 Uiso 1 calc R . .
C13 C 0.9333(3) 0.0337(3) 0.16285(14) 0.0175(10) Uani 1 d . . .
H13A H 0.9065 0.0076 0.1364 0.021 Uiso 1 calc R . .
H13B H 0.9690 0.1042 0.1608 0.021 Uiso 1 calc R . .
C14 C 0.8506(3) 0.0028(4) 0.19291(15) 0.0226(10) Uani 1 d . . .
H14A H 0.8076 0.0263 0.1841 0.027 Uiso 1 calc R . .
H14B H 0.8129 -0.0678 0.1943 0.027 Uiso 1 calc R . .
C15 C 0.8140(4) 0.0087(4) 0.26333(15) 0.0242(11) Uani 1 d . . .
H15A H 0.7809 -0.0619 0.2645 0.029 Uiso 1 calc R . .
H15B H 0.7664 0.0268 0.2552 0.029 Uiso 1 calc R . .
C16 C 0.8493(4) 0.0479(4) 0.30476(16) 0.0228(11) Uani 1 d . . .
C17 C 0.9482(4) 0.1035(4) 0.31475(16) 0.0321(13) Uani 1 d . . .
H17 H 0.9950 0.1158 0.2952 0.039 Uiso 1 calc R . .
C18 C 0.9778(4) 0.1409(4) 0.35367(16) 0.0323(13) Uani 1 d . . .
H18 H 1.0438 0.1784 0.3596 0.039 Uiso 1 calc R . .
C19 C 0.9084(4) 0.1221(4) 0.38368(16) 0.0296(12) Uani 1 d . . .
C20 C 0.8118(4) 0.0667(4) 0.37339(16) 0.0278(11) Uani 1 d . . .
H20 H 0.7647 0.0541 0.3929 0.033 Uiso 1 calc R . .
C21 C 0.7823(4) 0.0289(4) 0.33503(15) 0.0221(11) Uani 1 d . . .
H21 H 0.7162 -0.0100 0.3295 0.027 Uiso 1 calc R . .
C22 C 0.9404(5) 0.1643(4) 0.42508(16) 0.0329(13) Uani 1 d . . .
H22A H 1.0099 0.2103 0.4249 0.039 Uiso 1 calc R . .
H22B H 0.9071 0.1993 0.4327 0.039 Uiso 1 calc R . .
C23 C 0.9559(5) 0.1261(5) 0.49573(16) 0.0344(13) Uani 1 d . . .
H23A H 0.9208 0.1567 0.5065 0.041 Uiso 1 calc R . .
H23B H 1.0244 0.1750 0.4941 0.041 Uiso 1 calc R . .
C24 C 0.9424(5) 0.0437(5) 0.52330(17) 0.0404(15) Uani 1 d . . .
H24A H 0.9617 0.0685 0.5505 0.049 Uiso 1 calc R . .
H24B H 0.8741 -0.0060 0.5239 0.049 Uiso 1 calc R . .
N9' N 0.6667 0.3333 0.2349(2) 0.0258(16) Uani 1 d S . .
N10 N 0.5943(4) 0.1755(4) 0.29170(14) 0.0357(11) Uani 1 d . . .
H10N H 0.5679 0.2097 0.2981 0.043 Uiso 1 calc R . .
N11 N 0.5694(3) 0.1719(3) 0.51462(14) 0.0299(10) Uani 1 d . . .
H11N H 0.6297 0.2063 0.5078 0.036 Uiso 1 calc R . .
N12' N 0.6667 0.3333 0.5708(2) 0.0152(13) Uani 1 d S . .
C25 C 0.6069(4) 0.2310(4) 0.22264(16) 0.0314(12) Uani 1 d . . .
H25A H 0.6248 0.2232 0.1955 0.038 Uiso 1 calc R . .
H25B H 0.5388 0.2134 0.2224 0.038 Uiso 1 calc R . .
C26 C 0.6200(5) 0.1643(4) 0.25042(18) 0.0387(14) Uani 1 d . . .
H26A H 0.5789 0.0974 0.2417 0.046 Uiso 1 calc R . .
H26B H 0.6872 0.1791 0.2496 0.046 Uiso 1 calc R . .
C27 C 0.6185(6) 0.1220(5) 0.32050(17) 0.0440(16) Uani 1 d . . .
H27A H 0.6885 0.1484 0.3201 0.053 Uiso 1 calc R . .
H27B H 0.5881 0.0545 0.3119 0.053 Uiso 1 calc R . .
C28 C 0.5874(5) 0.1249(4) 0.36340(17) 0.0352(14) Uani 1 d . . .
C29 C 0.4948(7) 0.0671(7) 0.3753(3) 0.029(2) Uiso 0.60 d P . .
C29' C 0.5464(10) 0.1863(10) 0.3760(4) 0.027(3) Uiso 0.40 d P . .
C30 C 0.4680(7) 0.0648(7) 0.4142(3) 0.035(2) Uiso 0.60 d P . .
C30' C 0.5182(11) 0.1886(11) 0.4128(4) 0.032(3) Uiso 0.40 d P . .
C31 C 0.5277(5) 0.1205(4) 0.44360(17) 0.0365(14) Uani 1 d . . .
C32 C 0.6317(6) 0.1826(6) 0.4333(2) 0.0231(18) Uiso 0.60 d P . .
C32' C 0.5422(11) 0.0543(10) 0.4307(4) 0.033(3) Uiso 0.40 d P . .
C33 C 0.6613(7) 0.1862(7) 0.3921(3) 0.030(2) Uiso 0.60 d P . .
C33' C 0.5710(10) 0.0534(10) 0.3907(4) 0.031(3) Uiso 0.40 d P . .
C34' C 0.4917(5) 0.1136(5) 0.4863(2) 0.0251(14) Uiso 0.80 d P . .
C34B C 0.412(2) 0.075(2) 0.4791(10) 0.041(7) Uiso 0.20 d P . .
C35 C 0.5338(4) 0.1659(4) 0.55643(15) 0.0276(12) Uani 1 d . . .
H35A H 0.5042 0.0992 0.5660 0.033 Uiso 1 calc R . .
H35B H 0.4849 0.1855 0.5571 0.033 Uiso 1 calc R . .
C36 C 0.6182(4) 0.2318(3) 0.58334(16) 0.0229(11) Uani 1 d . . .
H36A H 0.5945 0.2269 0.6107 0.027 Uiso 1 calc R . .
H36B H 0.6652 0.2096 0.5834 0.027 Uiso 1 calc R . .
N1 N 0.3333 0.6667 0.9676(2) 0.0184(14) Uani 1 d S . .
N2 N 0.2484(3) 0.7416(4) 0.91178(12) 0.0292(10) Uani 1 d . . .
H2N H 0.3096 0.7672 0.9066 0.035 Uiso 1 calc R . .
N4 N 0.3333 0.6667 0.6337(2) 0.0253(16) Uani 1 d S . .
N3 N 0.2806(3) 0.7796(3) 0.68851(12) 0.0243(9) Uani 1 d . . .
H3N H 0.2359 0.7207 0.6936 0.029 Uiso 1 calc R . .
C1 C 0.2877(4) 0.7237(4) 0.98086(14) 0.0203(10) Uani 1 d . . .
H1A H 0.3368 0.7922 0.9822 0.024 Uiso 1 calc R . .
H1B H 0.2607 0.7030 1.0077 0.024 Uiso 1 calc R . .
C2 C 0.2081(4) 0.7103(4) 0.95222(14) 0.0234(11) Uani 1 d . . .
H2C H 0.1575 0.6422 0.9516 0.028 Uiso 1 calc R . .
H2D H 0.1792 0.7483 0.9614 0.028 Uiso 1 calc R . .
C3 C 0.1767(5) 0.7257(5) 0.88124(16) 0.0377(14) Uani 1 d . . .
H3C H 0.1424 0.7594 0.8893 0.045 Uiso 1 calc R . .
H3D H 0.1294 0.6567 0.8801 0.045 Uiso 1 calc R . .
C4 C 0.2184(4) 0.7597(4) 0.83989(15) 0.0275(12) Uani 1 d . . .
C5 C 0.3133(4) 0.7951(5) 0.82990(16) 0.0336(13) Uani 1 d . . .
H5 H 0.3565 0.7988 0.8498 0.040 Uiso 1 calc R . .
C6 C 0.3483(4) 0.8260(5) 0.79096(17) 0.0329(13) Uani 1 d . . .
H6 H 0.4142 0.8513 0.7854 0.039 Uiso 1 calc R . .
C7 C 0.2860(4) 0.8191(4) 0.76092(15) 0.0300(12) Uani 1 d . . .
C8 C 0.1873(4) 0.7801(4) 0.76995(15) 0.0263(12) Uani 1 d . . .
H8 H 0.1444 0.7747 0.7496 0.032 Uiso 1 calc R . .
C9 C 0.1528(4) 0.7500(4) 0.80771(14) 0.0285(12) Uani 1 d . . .
H9 H 0.0866 0.7230 0.8130 0.034 Uiso 1 calc R . .
C10 C 0.3239(5) 0.8566(4) 0.71873(15) 0.0319(13) Uani 1 d . . .
H10C H 0.3093 0.9075 0.7119 0.038 Uiso 1 calc R . .
H10D H 0.3941 0.8849 0.7184 0.038 Uiso 1 calc R . .
C11 C 0.3230(4) 0.8148(4) 0.64782(15) 0.0293(12) Uani 1 d . . .
H11C H 0.3935 0.8522 0.6497 0.035 Uiso 1 calc R . .
H11D H 0.3003 0.8569 0.6370 0.035 Uiso 1 calc R . .
C12 C 0.2926(5) 0.7283(4) 0.62014(16) 0.0325(13) Uani 1 d . . .
H12A H 0.2220 0.6895 0.6196 0.039 Uiso 1 calc R . .
H12B H 0.3149 0.7514 0.5929 0.039 Uiso 1 calc R . .
O1 O 0.6261(3) 0.8638(2) 0.53745(11) 0.0255(8) Uani 1 d . . .
O2 O 0.3248(3) 0.9174(3) 0.54015(12) 0.0321(9) Uani 1 d . . .
O3 O 0.4288(4) 0.5059(3) 0.56394(16) 0.0456(12) Uani 1 d . . .
O4 O 0.0884(3) 0.7177(3) 0.67016(10) 0.0301(9) Uani 1 d . . .
O5 O 0.5870(4) 0.9356(5) 0.41871(19) 0.0702(16) Uani 1 d . . .
O6 O 0.8278(3) 0.5895(3) 0.65662(12) 0.0348(9) Uani 1 d . . .
O7 O 0.9679(3) 0.5322(3) 0.63944(13) 0.0363(10) Uani 1 d . . .
O8 O 0.4114(3) 0.0634(3) 0.65786(13) 0.0378(10) Uani 1 d . . .
O9 O 0.7141(4) 0.1035(4) 0.79219(18) 0.0635(14) Uani 1 d . . .
O10 O 0.4028(3) 0.2781(4) 0.51845(17) 0.0606(14) Uani 1 d . . .
O11 O 0.9972(3) 0.2632(3) 0.59806(11) 0.0250(8) Uani 1 d . . .
O12 O 0.1721(3) 0.2609(3) 0.60579(11) 0.0245(8) Uani 1 d . . .
O13 O 0.2991(3) 0.1904(3) 0.58619(11) 0.0286(8) Uani 1 d . . .
O14 O 0.7582(3) 0.0519(3) 0.72012(13) 0.0381(10) Uani 1 d . . .
O15 O 0.7158(4) 0.9748(4) 0.47132(16) 0.0589(14) Uani 1 d . . .
H3O H 0.436(5) 0.477(5) 0.585(2) 0.030(16) Uiso 1 d . . .
H4O H 0.371(7) 0.474(6) 0.570(2) 0.06(2) Uiso 1 d . . .
H2O H 0.284(5) 0.849(6) 0.542(2) 0.045(19) Uiso 1 d . . .
H1O H 0.374(7) 0.933(6) 0.557(3) 0.07(3) Uiso 1 d . . .

loop_
_atom_site_aniso_label
_atom_site_aniso_U_11
_atom_site_aniso_U_22
_atom_site_aniso_U_33
_atom_site_aniso_U_23
_atom_site_aniso_U_13
_atom_site_aniso_U_12
N5 0.020(2) 0.020(2) 0.015(3) 0.000 0.000 0.0100(11)
N8 0.042(3) 0.042(3) 0.011(4) 0.000 0.000 0.0210(15)
N6 0.012(2) 0.027(2) 0.037(3) -0.0053(19) 0.0030(18) 0.0052(18)
N7 0.036(3) 0.023(2) 0.026(2) 0.0041(19) 0.005(2) 0.011(2)
C13 0.019(2) 0.017(2) 0.017(2) -0.0006(18) -0.0020(18) 0.010(2)
C14 0.014(2) 0.023(3) 0.025(3) -0.004(2) 0.000(2) 0.005(2)
C15 0.015(2) 0.022(3) 0.031(3) -0.001(2) 0.008(2) 0.005(2)
C16 0.023(3) 0.016(2) 0.030(3) 0.005(2) 0.004(2) 0.010(2)
C17 0.028(3) 0.048(3) 0.016(3) 0.007(2) 0.009(2) 0.017(3)
C18 0.027(3) 0.040(3) 0.023(3) 0.002(2) 0.003(2) 0.012(3)
C19 0.036(3) 0.026(3) 0.025(3) 0.007(2) 0.007(2) 0.015(2)
C20 0.031(3) 0.033(3) 0.025(3) 0.009(2) 0.008(2) 0.021(2)
C21 0.020(2) 0.028(3) 0.026(3) 0.009(2) 0.003(2) 0.017(2)
C22 0.042(3) 0.027(3) 0.026(3) 0.002(2) 0.007(2) 0.015(3)
C23 0.041(3) 0.043(3) 0.023(3) -0.003(2) 0.002(2) 0.024(3)
C24 0.047(4) 0.050(4) 0.022(3) 0.003(3) 0.009(3) 0.023(3)
N9' 0.029(2) 0.029(2) 0.020(4) 0.000 0.000 0.0144(12)
N10 0.045(3) 0.041(3) 0.031(3) 0.002(2) 0.004(2) 0.028(3)
N11 0.025(2) 0.032(2) 0.028(2) 0.001(2) 0.0063(19) 0.011(2)
N12' 0.013(2) 0.013(2) 0.020(3) 0.000 0.000 0.0063(10)
C25 0.042(3) 0.030(3) 0.022(3) -0.004(2) -0.001(2) 0.017(3)
C26 0.054(4) 0.034(3) 0.029(3) 0.005(3) 0.006(3) 0.022(3)
C27 0.076(5) 0.040(3) 0.026(3) -0.008(3) -0.008(3) 0.036(4)
C28 0.056(4) 0.025(3) 0.025(3) 0.007(2) 0.005(3) 0.021(3)
C31 0.061(4) 0.023(3) 0.025(3) 0.000(2) 0.000(3) 0.020(3)
C35 0.027(3) 0.018(3) 0.029(3) 0.001(2) 0.005(2) 0.005(2)
C36 0.020(2) 0.013(2) 0.035(3) 0.007(2) 0.005(2) 0.0069(19)
N1 0.021(2) 0.021(2) 0.014(3) 0.000 0.000 0.0104(11)
N2 0.032(2) 0.049(3) 0.014(2) -0.001(2) 0.0002(19) 0.027(2)
N4 0.034(3) 0.034(3) 0.008(3) 0.000 0.000 0.0169(13)
N3 0.033(2) 0.022(2) 0.012(2) -0.0002(17) -0.0004(17) 0.0090(19)
C1 0.027(3) 0.023(2) 0.012(2) -0.0021(19) 0.0002(19) 0.014(2)
C2 0.030(3) 0.032(3) 0.012(2) 0.000(2) -0.002(2) 0.018(2)
C3 0.048(4) 0.057(4) 0.020(3) -0.007(3) -0.011(3) 0.035(3)
C4 0.036(3) 0.036(3) 0.015(2) -0.004(2) -0.003(2) 0.022(3)
C5 0.041(3) 0.055(4) 0.016(3) 0.000(2) -0.007(2) 0.033(3)
C6 0.033(3) 0.048(4) 0.026(3) -0.004(2) -0.002(2) 0.026(3)
C7 0.046(3) 0.031(3) 0.016(3) -0.007(2) -0.003(2) 0.022(3)
C8 0.042(3) 0.024(3) 0.020(3) -0.006(2) -0.013(2) 0.021(2)
C9 0.048(3) 0.035(3) 0.015(3) -0.002(2) -0.006(2) 0.030(3)
C10 0.045(3) 0.029(3) 0.018(3) 0.002(2) -0.007(2) 0.015(3)
C11 0.037(3) 0.033(3) 0.018(3) 0.009(2) -0.002(2) 0.018(3)
C12 0.044(3) 0.040(3) 0.016(2) -0.002(2) -0.007(2) 0.023(3)
O1 0.0250(18) 0.0223(18) 0.0272(18) -0.0002(15) -0.0017(15) 0.0103(15)
O2 0.021(2) 0.036(2) 0.030(2) 0.0009(18) 0.0025(17) 0.0072(18)
O3 0.029(2) 0.042(3) 0.059(3) 0.012(2) 0.000(2) 0.012(2)
O4 0.039(2) 0.0224(18) 0.0187(18) 0.0024(14) -0.0001(16) 0.0080(17)
O5 0.050(3) 0.078(4) 0.080(4) 0.009(3) -0.007(3) 0.030(3)
O6 0.030(2) 0.037(2) 0.041(2) 0.0052(18) 0.0013(17) 0.0195(19)
O7 0.027(2) 0.031(2) 0.052(3) -0.0036(19) -0.0017(18) 0.0158(18)
O8 0.042(2) 0.039(2) 0.036(2) 0.0052(18) 0.0030(18) 0.023(2)
O9 0.064(3) 0.070(4) 0.075(4) -0.002(3) 0.014(3) 0.048(3)
O10 0.031(2) 0.076(4) 0.071(3) -0.005(3) -0.001(2) 0.023(2)
O11 0.0263(18) 0.0277(19) 0.0249(18) 0.0014(15) 0.0040(15) 0.0165(16)
O12 0.0267(19) 0.0259(19) 0.0242(17) 0.0015(15) -0.0003(15) 0.0156(16)
O13 0.030(2) 0.0289(19) 0.033(2) -0.0073(16) -0.0070(16) 0.0193(17)
O14 0.028(2) 0.038(2) 0.044(2) -0.0090(19) -0.0003(18) 0.0130(19)
O15 0.065(3) 0.042(3) 0.066(3) 0.019(2) 0.036(3) 0.025(3)

loop_
_geom_bond_atom_site_label_1
_geom_bond_atom_site_label_2
_geom_bond_distance
_geom_bond_site_symmetry_2
_geom_bond_publ_flag
N5 C13 1.456(5) 2_645 ?
N5 C13 1.456(5) 3_765 ?
N5 C13 1.456(5) . ?
N8 C24 1.463(7) 3_765 ?
N8 C24 1.463(7) . ?
N8 C24 1.463(7) 2_645 ?
N6 C14 1.439(7) . ?
N6 C15 1.468(6) . ?
N6 H6N 0.8600 . ?
N7 C23 1.468(7) . ?
N7 C22 1.497(7) . ?
N7 H7N 0.8600 . ?
C13 C14 1.519(7) . ?
C13 H13A 0.9700 . ?
C13 H13B 0.9700 . ?
C14 H14A 0.9700 . ?
C14 H14B 0.9700 . ?
C15 C16 1.494(7) . ?
C15 H15A 0.9700 . ?
C15 H15B 0.9700 . ?
C16 C21 1.379(7) . ?
C16 C17 1.401(8) . ?
C17 C18 1.398(8) . ?
C17 H17 0.9300 . ?
C18 C19 1.399(8) . ?
C18 H18 0.9300 . ?
C19 C20 1.374(8) . ?
C19 C22 1.498(8) . ?
C20 C21 1.382(8) . ?
C20 H20 0.9300 . ?
C21 H21 0.9300 . ?
C22 H22A 0.9700 . ?
C22 H22B 0.9700 . ?
C23 C24 1.518(9) . ?
C23 H23A 0.9700 . ?
C23 H23B 0.9700 . ?
C24 H24A 0.9700 . ?
C24 H24B 0.9700 . ?
N9' C25 1.468(6) . ?
N9' C25 1.468(6) 2_655 ?
N9' C25 1.468(6) 3_665 ?
N10 C27 1.450(8) . ?
N10 C26 1.462(8) . ?
N10 H10N 0.8600 . ?
N11 C34' 1.453(8) . ?
N11 C35 1.480(7) . ?
N11 H11N 0.8600 . ?
N12' C36 1.455(5) . ?
N12' C36 1.455(5) 2_655 ?
N12' C36 1.455(5) 3_665 ?
C25 C26 1.491(8) . ?
C25 H25A 0.9700 . ?
C25 H25B 0.9700 . ?
C26 H26A 0.9700 . ?
C26 H26B 0.9700 . ?
C27 C28 1.512(8) . ?
C27 H27A 0.9700 . ?
C27 H27B 0.9700 . ?
C28 C29 1.343(11) . ?
C28 C33' 1.369(15) . ?
C28 C33 1.442(11) . ?
C28 C29' 1.475(15) . ?
C29 C30 1.352(14) . ?
C29 C33' 1.423(17) . ?
C29 C29' 1.640(16) . ?
C29 C32' 2.030(17) . ?
C29' C30' 1.30(2) . ?
C29' C33 1.898(16) . ?
C30 C31 1.336(12) . ?
C30 C32' 1.379(18) . ?
C30 C30' 1.709(17) . ?
C30 C33' 1.896(17) . ?
C30' C31 1.546(15) . ?
C30' C32 1.969(17) . ?
C31 C32' 1.256(15) . ?
C31 C32 1.476(11) . ?
C31 C34' 1.509(9) . ?
C31 C34B 1.99(3) . ?
C32 C33 1.434(12) . ?
C32 C32' 1.809(17) . ?
C32' C33' 1.40(2) . ?
C33 C33' 1.862(17) . ?
C34' C34B 1.12(3) . ?
C35 C36 1.508(7) . ?
C35 H35A 0.9700 . ?
C35 H35B 0.9700 . ?
C36 H36A 0.9700 . ?
C36 H36B 0.9700 . ?
N1 C1 1.479(5) . ?
N1 C1 1.479(5) 2_665 ?
N1 C1 1.479(5) 3_565 ?
N2 C3 1.447(7) . ?
N2 C2 1.460(6) . ?
N2 H2N 0.8600 . ?
N4 C12 1.485(6) . ?
N4 C12 1.485(6) 2_665 ?
N4 C12 1.485(6) 3_565 ?
N3 C10 1.458(7) . ?
N3 C11 1.484(6) . ?
N3 H3N 0.8600 . ?
C1 C2 1.506(7) . ?
C1 H1A 0.9700 . ?
C1 H1B 0.9700 . ?
C2 H2C 0.9700 . ?
C2 H2D 0.9700 . ?
C3 C4 1.499(8) . ?
C3 H3C 0.9700 . ?
C3 H3D 0.9700 . ?
C4 C5 1.356(9) . ?
C4 C9 1.442(7) . ?
C5 C6 1.393(8) . ?
C5 H5 0.9300 . ?
C6 C7 1.367(8) . ?
C6 H6 0.9300 . ?
C7 C8 1.397(8) . ?
C7 C10 1.519(8) . ?
C8 C9 1.352(7) . ?
C8 H8 0.9300 . ?
C9 H9 0.9300 . ?
C10 H10C 0.9700 . ?
C10 H10D 0.9700 . ?
C11 C12 1.514(8) . ?
C11 H11C 0.9700 . ?
C11 H11D 0.9700 . ?
C12 H12A 0.9700 . ?
C12 H12B 0.9700 . ?
O2 H2O 0.95(8) . ?
O2 H1O 0.89(9) . ?
O3 H3O 0.88(7) . ?
O3 H4O 0.82(9) . ?
